data_7119061
loop_
_publ_author_name
'Zhong-Xia Jiang'
'Jun-Liang Liu'
'Yan-Cong Chen'
'Jiang Liu'
'Jian-Hua Jia'
'Ming-Liang Tong'

_publ_section_title
;
 Lanthanoid single-ion magnets with the LnN10 coordination geometry
;
_journal_name_full Chem.Commun.
_journal_page_first 6261
_journal_volume 52
_journal_year 2016
_chemical_formula_sum 'C41 H38 Dy F9 N14 O9 S3'
_chemical_formula_weight 1300.530
_space_group_IT_number 61
_symmetry_Int_Tables_number 61
_symmetry_space_group_name_Hall '-P 2ac 2ab'
_symmetry_space_group_name_H-M 'P b c a'
_audit_block_doi 10.5517/ccdc.csd.cc1jwvjs
_audit_creation_date 15-03-09
_audit_creation_method 'Created with Diamond (www.crystalimpact.com)'
_audit_update_record
;
2015-09-24 deposited with the CCDC.
2016-04-14 downloaded from the CCDC.
;
_cell_angle_alpha 90.000
_cell_angle_beta 90.000
_cell_angle_gamma 90.000
_cell_formula_units_Z 8
_cell_length_a 20.8179(9)
_cell_length_b 19.5864(10)
_cell_length_c 24.4923(13)
_cell_volume 9986.7(9)
_refine_ls_R_factor_all 0.129
_cod_data_source_file c6cc01695b2.cif
_cod_data_source_block dy
_cod_depositor_comments
;
 Changing the data item names _geom_angle_atom_site_symbol_1,
 _geom_angle_atom_site_symbol_2, _geom_angle_atom_site_symbol_3,
 _geom_bond_atom_site_symbol_1, _geom_bond_atom_site_symbol_2,
 _geom_torsion_atom_site_symbol_1, _geom_torsion_atom_site_symbol_2,
 _geom_torsion_atom_site_symbol_3, _geom_torsion_atom_site_symbol_4 to
 _geom_angle_atom_site_label_1, _geom_angle_atom_site_label_2,
 _geom_angle_atom_site_label_3, _geom_bond_atom_site_label_1,
 _geom_bond_atom_site_label_2, _geom_torsion_atom_site_label_1,
 _geom_torsion_atom_site_label_2, _geom_torsion_atom_site_label_3,
 _geom_torsion_atom_site_label_4.

 Antanas Vaitkus,
 2017-01-29
;
_cod_original_sg_symbol_Hall -P_2ac_2ab
_cod_database_code 7119061

loop_
_symmetry_equiv_pos_site_id
_symmetry_equiv_pos_as_xyz
1 'x, y, z'
2 '0.500-x, -y, 0.500+z'
3 '0.500+x, 0.500-y, -z'
4 '-x, 0.500+y, 0.500-z'
5 '-x, -y, -z'
6 '0.500+x, y, 0.500-z'
7 '0.500-x, 0.500+y, z'
8 'x, 0.500-y, 0.500+z'

loop_
_atom_site_aniso_label
_atom_site_aniso_U_11
_atom_site_aniso_U_22
_atom_site_aniso_U_33
_atom_site_aniso_U_12
_atom_site_aniso_U_13
_atom_site_aniso_U_23
Dy1 0.01959(17) 0.03239(18) 0.0286(2) 0.00064(13) 0.00156(15) 0.00234(15)
N1 0.023(3) 0.039(3) 0.023(3) 0.006(2) 0.000(3) 0.003(3)
N2 0.023(3) 0.033(3) 0.038(4) 0.000(2) 0.005(3) 0.006(3)
N3 0.023(3) 0.042(4) 0.037(4) 0.003(3) -0.006(3) 0.001(3)
N4 0.032(3) 0.036(4) 0.042(4) 0.003(3) 0.004(3) 0.007(3)
N5 0.021(3) 0.036(3) 0.031(4) 0.005(2) 0.002(3) 0.002(3)
N6 0.028(3) 0.035(3) 0.036(4) -0.005(3) 0.004(3) 0.004(3)
N7 0.024(3) 0.036(3) 0.031(4) -0.003(3) -0.002(3) -0.003(3)
N8 0.020(3) 0.031(3) 0.034(4) 0.002(2) 0.006(3) 0.002(3)
N9 0.028(3) 0.034(3) 0.032(4) 0.002(3) 0.002(3) 0.008(3)
N10 0.022(3) 0.045(4) 0.044(4) 0.006(3) 0.004(3) 0.006(3)
N11 0.033(3) 0.036(3) 0.035(4) 0.002(3) -0.002(3) 0.006(3)
N12 0.026(3) 0.039(4) 0.033(4) 0.001(3) 0.001(3) 0.006(3)
N13 0.027(3) 0.044(4) 0.029(4) 0.009(3) 0.002(3) -0.002(3)
N14 0.032(3) 0.036(4) 0.042(4) 0.008(3) 0.003(3) 0.010(3)
C1 0.021(4) 0.039(4) 0.045(5) 0.011(3) -0.001(4) 0.004(4)
C2 0.042(5) 0.046(5) 0.034(5) -0.003(4) 0.007(4) 0.004(4)
C3 0.046(5) 0.073(6) 0.025(5) 0.007(4) 0.005(4) -0.018(4)
C4 0.041(5) 0.056(5) 0.031(5) -0.006(4) -0.002(4) 0.004(4)
C5 0.031(4) 0.041(4) 0.030(5) 0.003(3) -0.001(3) 0.000(4)
C6 0.027(4) 0.042(5) 0.038(5) 0.005(3) 0.000(4) 0.010(4)
C7 0.023(4) 0.072(6) 0.046(6) 0.006(4) 0.010(4) -0.012(5)
C8 0.022(4) 0.045(5) 0.034(5) 0.006(3) 0.000(3) 0.006(4)
C9 0.029(4) 0.094(7) 0.039(6) -0.009(4) -0.005(4) 0.016(5)
C10 0.032(4) 0.041(4) 0.032(5) -0.002(3) 0.008(3) 0.009(4)
C11 0.038(4) 0.053(5) 0.042(5) -0.013(4) 0.003(4) 0.004(4)
C12 0.053(6) 0.048(5) 0.056(6) -0.019(4) 0.003(5) 0.003(5)
C13 0.059(6) 0.031(5) 0.055(6) -0.001(4) 0.011(5) 0.003(4)
C14 0.049(5) 0.030(4) 0.046(5) 0.002(4) 0.012(4) 0.003(4)
C15 0.025(4) 0.039(4) 0.033(5) 0.000(3) 0.008(3) -0.003(4)
C16 0.031(4) 0.041(4) 0.042(5) -0.007(3) 0.002(4) -0.002(4)
C17 0.045(5) 0.049(5) 0.035(5) -0.013(4) 0.011(4) 0.001(4)
C18 0.049(5) 0.058(5) 0.022(5) -0.015(4) 0.000(4) 0.003(4)
C19 0.039(5) 0.036(4) 0.034(5) -0.008(3) -0.008(4) -0.003(4)
C20 0.022(4) 0.035(4) 0.035(5) 0.000(3) -0.005(3) 0.006(3)
C21 0.031(4) 0.064(6) 0.026(5) -0.005(4) -0.007(4) -0.010(4)
C22 0.028(4) 0.084(7) 0.049(6) 0.006(4) -0.005(4) -0.029(5)
C23 0.027(4) 0.068(6) 0.041(6) 0.000(4) 0.001(4) -0.015(4)
C24 0.026(4) 0.043(5) 0.029(4) -0.002(3) -0.002(3) -0.004(4)
C25 0.027(4) 0.040(4) 0.026(4) 0.002(3) 0.001(3) 0.003(3)
C26 0.027(4) 0.049(5) 0.053(6) 0.004(3) -0.009(4) 0.001(4)
C27 0.026(4) 0.036(4) 0.031(5) 0.004(3) 0.001(3) 0.003(3)
C28 0.024(4) 0.088(7) 0.035(5) 0.016(4) 0.000(4) -0.006(5)
C29 0.036(4) 0.039(4) 0.033(5) 0.002(3) 0.002(4) 0.010(4)
C30 0.040(4) 0.045(5) 0.047(6) 0.019(4) 0.002(4) 0.005(4)
C31 0.061(6) 0.049(5) 0.053(6) 0.023(5) 0.011(5) -0.002(5)
C32 0.063(6) 0.040(5) 0.042(6) -0.002(4) -0.002(5) 0.002(4)
C33 0.052(5) 0.036(4) 0.032(5) -0.003(4) -0.006(4) 0.003(4)
C34 0.034(4) 0.037(4) 0.036(5) 0.010(3) 0.004(4) 0.006(4)
C35 0.037(5) 0.070(6) 0.044(6) 0.027(4) 0.002(4) 0.015(5)
C36 0.062(6) 0.113(9) 0.038(6) 0.043(6) 0.021(5) 0.037(6)
C37 0.060(6) 0.117(9) 0.054(7) 0.045(6) 0.029(5) 0.055(7)
C38 0.047(5) 0.058(5) 0.060(7) 0.015(4) 0.018(5) 0.029(5)
S2 0.0321(10) 0.0465(12) 0.0458(14) -0.0051(8) -0.0064(10) 0.0056(10)
O5 0.031(3) 0.070(4) 0.072(5) -0.008(3) -0.014(3) 0.022(4)
O4 0.032(3) 0.048(3) 0.058(4) -0.007(2) -0.005(3) 0.004(3)
O6 0.038(3) 0.055(3) 0.037(4) 0.003(3) -0.003(3) 0.009(3)
C40 0.057(6) 0.049(6) 0.053(7) -0.005(4) -0.010(5) -0.001(5)
F4 0.095(5) 0.098(5) 0.036(4) -0.010(4) -0.008(3) 0.002(3)
F5 0.081(4) 0.058(4) 0.068(4) -0.008(3) -0.013(3) -0.011(3)
F6 0.052(3) 0.074(4) 0.055(4) -0.001(3) 0.003(3) -0.003(3)
S1 0.0372(12) 0.090(2) 0.0603(18) -0.0131(12) -0.0054(12) 0.0269(15)
O1 0.056(4) 0.117(6) 0.101(6) -0.001(4) -0.010(4) 0.061(5)
O2 0.042(3) 0.065(4) 0.058(4) 0.000(3) 0.021(3) 0.016(3)
O3 0.186(8) 0.107(6) 0.118(7) 0.007(6) 0.078(6) -0.023(5)
C39 0.068(6) 0.096(7) 0.091(7) -0.008(6) -0.006(6) 0.061(6)
F1 0.222(9) 0.135(7) 0.161(8) -0.038(6) 0.032(7) -0.021(6)
F2 0.092(4) 0.133(4) 0.112(4) -0.012(3) -0.025(4) 0.038(4)
F3 0.075(4) 0.117(5) 0.112(6) -0.031(4) -0.003(4) 0.057(4)
S3 0.0428(12) 0.0680(16) 0.0459(15) 0.0019(11) 0.0047(11) -0.0056(12)
O7 0.030(3) 0.102(5) 0.083(6) 0.001(3) -0.003(3) 0.021(5)
O8 0.129(7) 0.074(5) 0.082(6) 0.053(5) 0.032(5) 0.009(5)
O9 0.108(6) 0.124(7) 0.037(5) -0.021(5) 0.000(4) -0.031(4)
C41 0.111(10) 0.064(7) 0.064(8) 0.043(7) -0.064(7) -0.012(6)
F7 0.127(7) 0.083(5) 0.092(6) -0.015(4) 0.007(5) 0.006(4)
F8 0.095(5) 0.120(5) 0.053(4) 0.026(4) 0.009(4) 0.005(4)
F9 0.104(4) 0.132(5) 0.123(5) -0.023(4) -0.014(4) 0.040(4)

loop_
_atom_site_label
_atom_site_type_symbol
_atom_site_fract_x
_atom_site_fract_y
_atom_site_fract_z
_atom_site_occupancy
_atom_site_symmetry_multiplicity
_atom_site_Wyckoff_symbol
_atom_site_calc_flag
_atom_site_thermal_displace_type
_atom_site_U_iso_or_equiv
Dy1 Dy 0.255(3) 0.0897(0) 0.383(2) 1.000 8 c d Uani 0.02687(12)
N1 N 0.2702(3) 0.0402(3) 0.2869(2) 1.000 8 c d Uani 0.0282(14)
N2 N 0.3606(3) 0.1094(3) 0.3347(3) 1.000 8 c d Uani 0.0313(15)
N3 N 0.4022(3) 0.1493(3) 0.3630(3) 1.000 8 c d Uani 0.0337(15)
H3N H 0.4365 0.1280 0.3774 1.000 8 c d Uiso 0.04000
N4 N 0.3115(3) 0.2043(3) 0.3960(3) 1.000 8 c d Uani 0.0365(16)
N5 N 0.1631(3) 0.0210(3) 0.3413(3) 1.000 8 c d Uani 0.0292(14)
N6 N 0.1114(3) 0.0123(3) 0.3750(3) 1.000 8 c d Uani 0.0331(15)
H6N H 0.0803 -0.0145 0.3610 1.000 8 c d Uiso 0.04000
N7 N 0.1867(3) 0.0117(3) 0.4453(3) 1.000 8 c d Uani 0.0302(14)
N8 N 0.2371(3) 0.1392(3) 0.4790(3) 1.000 8 c d Uani 0.0284(14)
N9 N 0.3401(3) 0.0673(3) 0.4565(3) 1.000 8 c d Uani 0.0311(14)
N10 N 0.3902(3) 0.0271(3) 0.4404(3) 1.000 8 c d Uani 0.0366(16)
H10N H 0.4280 0.0482 0.4345 1.000 8 c d Uiso 0.04400
N11 N 0.3160(3) -0.0266(3) 0.3855(3) 1.000 8 c d Uani 0.0347(15)
N12 N 0.1530(3) 0.1585(3) 0.4015(3) 1.000 8 c d Uani 0.0323(15)
N13 N 0.1153(3) 0.1693(3) 0.3568(3) 1.000 8 c d Uani 0.0333(15)
H13N H 0.0828 0.1986 0.3629 1.000 8 c d Uiso 0.04000
N14 N 0.2110(3) 0.1700(3) 0.3080(3) 1.000 8 c d Uani 0.0365(16)
C1 C 0.3291(3) 0.0379(4) 0.2644(4) 1.000 8 c d Uani 0.0346(19)
C2 C 0.3383(4) 0.0087(4) 0.2136(3) 1.000 8 c d Uani 0.041(2)
H2 H 0.3804 0.0053 0.1988 1.000 8 c calc Uiso 0.04900
C3 C 0.2862(4) -0.0156(5) 0.1843(4) 1.000 8 c d Uani 0.048(2)
H3 H 0.2920 -0.0352 0.1491 1.000 8 c calc Uiso 0.05700
C4 C 0.2256(4) -0.0108(4) 0.2071(3) 1.000 8 c d Uani 0.043(2)
H4 H 0.1889 -0.0261 0.1876 1.000 8 c calc Uiso 0.05100
C5 C 0.2194(4) 0.0165(4) 0.2585(3) 1.000 8 c d Uani 0.0343(18)
C6 C 0.3804(4) 0.0726(4) 0.2949(3) 1.000 8 c d Uani 0.0354(19)
C7 C 0.4490(3) 0.0672(5) 0.2777(4) 1.000 8 c d Uani 0.047(2)
H7A H 0.4684 0.1128 0.2769 1.000 8 c calc Uiso 0.07100
H7B H 0.4513 0.0468 0.2412 1.000 8 c calc Uiso 0.07100
H7C H 0.4724 0.0384 0.3036 1.000 8 c calc Uiso 0.07100
C8 C 0.1577(3) 0.0143(4) 0.2884(3) 1.000 8 c d Uani 0.0337(18)
C9 C 0.0963(4) 0.0018(5) 0.2583(4) 1.000 8 c d Uani 0.054(3)
H9A H 0.0602 0.0203 0.2794 1.000 8 c calc Uiso 0.08100
H9B H 0.0903 -0.0474 0.2531 1.000 8 c calc Uiso 0.08100
H9C H 0.0980 0.0244 0.2226 1.000 8 c calc Uiso 0.08100
C10 C 0.3766(4) 0.2020(4) 0.3940(3) 1.000 8 c d Uani 0.0350(18)
C11 C 0.4164(4) 0.2472(4) 0.4207(4) 1.000 8 c d Uani 0.044(2)
H11 H 0.4617 0.2416 0.4203 1.000 8 c calc Uiso 0.05300
C12 C 0.3881(4) 0.3008(5) 0.4478(4) 1.000 8 c d Uani 0.052(2)
H12 H 0.4141 0.3327 0.4670 1.000 8 c calc Uiso 0.06300
C13 C 0.3225(4) 0.3087(4) 0.4474(4) 1.000 8 c d Uani 0.049(2)
H13 H 0.3026 0.3469 0.4642 1.000 8 c calc Uiso 0.05800
C14 C 0.2863(4) 0.2591(4) 0.4215(4) 1.000 8 c d Uani 0.041(2)
H14 H 0.2409 0.2640 0.4217 1.000 8 c calc Uiso 0.05000
C15 C 0.1247(3) 0.0004(4) 0.4294(3) 1.000 8 c d Uani 0.0322(18)
C16 C 0.0777(4) -0.0207(4) 0.4648(4) 1.000 8 c d Uani 0.0381(19)
H16 H 0.0347 -0.0263 0.4527 1.000 8 c calc Uiso 0.04600
C17 C 0.0939(4) -0.0335(4) 0.5176(4) 1.000 8 c d Uani 0.043(2)
H17 H 0.0619 -0.0472 0.5430 1.000 8 c calc Uiso 0.05200
C18 C 0.1561(4) -0.0268(4) 0.5342(3) 1.000 8 c d Uani 0.043(2)
H18 H 0.1680 -0.0377 0.5706 1.000 8 c calc Uiso 0.05200
C19 C 0.2014(4) -0.0041(4) 0.4977(3) 1.000 8 c d Uani 0.0363(19)
H19 H 0.2445 0.0008 0.5096 1.000 8 c calc Uiso 0.04400
C20 C 0.2843(3) 0.1383(4) 0.5164(3) 1.000 8 c d Uani 0.0307(17)
C21 C 0.2755(4) 0.1602(4) 0.5698(3) 1.000 8 c d Uani 0.041(2)
H21 H 0.3104 0.1608 0.5947 1.000 8 c calc Uiso 0.04900
C22 C 0.2152(4) 0.1810(5) 0.5860(4) 1.000 8 c d Uani 0.054(3)
H22 H 0.2076 0.1953 0.6225 1.000 8 c calc Uiso 0.06400
C23 C 0.1658(4) 0.1805(5) 0.5480(4) 1.000 8 c d Uani 0.045(2)
H23 H 0.1236 0.1933 0.5585 1.000 8 c calc Uiso 0.05500
C24 C 0.1783(4) 0.1611(4) 0.4943(3) 1.000 8 c d Uani 0.0327(18)
C25 C 0.3458(3) 0.1064(4) 0.4988(3) 1.000 8 c d Uani 0.0309(17)
C26 C 0.4062(4) 0.1137(4) 0.5328(4) 1.000 8 c d Uani 0.043(2)
H26A H 0.4431 0.1208 0.5087 1.000 8 c calc Uiso 0.06500
H26B H 0.4128 0.0722 0.5544 1.000 8 c calc Uiso 0.06500
H26C H 0.4018 0.1530 0.5573 1.000 8 c calc Uiso 0.06500
C27 C 0.1299(3) 0.1672(4) 0.4494(3) 1.000 8 c d Uani 0.0311(17)
C28 C 0.0611(4) 0.1845(5) 0.4616(4) 1.000 8 c d Uani 0.049(2)
H28A H 0.0329 0.1588 0.4370 1.000 8 c calc Uiso 0.07300
H28B H 0.0543 0.2336 0.4563 1.000 8 c calc Uiso 0.07300
H28C H 0.0513 0.1724 0.4995 1.000 8 c calc Uiso 0.07300
C29 C 0.3749(4) -0.0264(4) 0.4060(3) 1.000 8 c d Uani 0.0361(18)
C30 C 0.4218(4) -0.0758(4) 0.3945(4) 1.000 8 c d Uani 0.044(2)
H30 H 0.4641 -0.0722 0.4088 1.000 8 c calc Uiso 0.05300
C31 C 0.4043(5) -0.1290(5) 0.3622(4) 1.000 8 c d Uani 0.054(2)
H31 H 0.4346 -0.1636 0.3534 1.000 8 c calc Uiso 0.06500
C32 C 0.3417(4) -0.1329(4) 0.3420(4) 1.000 8 c d Uani 0.048(2)
H32 H 0.3285 -0.1699 0.3196 1.000 8 c calc Uiso 0.05800
C33 C 0.3000(4) -0.0818(4) 0.3553(3) 1.000 8 c d Uani 0.0399(19)
H33 H 0.2570 -0.0852 0.3426 1.000 8 c calc Uiso 0.04800
C34 C 0.1475(4) 0.1817(4) 0.3078(3) 1.000 8 c d Uani 0.0354(19)
C35 C 0.1131(4) 0.2054(5) 0.2621(4) 1.000 8 c d Uani 0.050(2)
H35 H 0.0679 0.2115 0.2634 1.000 8 c calc Uiso 0.06100
C36 C 0.1473(5) 0.2189(6) 0.2163(4) 1.000 8 c d Uani 0.071(3)
H36 H 0.1255 0.2330 0.1841 1.000 8 c calc Uiso 0.08500
C37 C 0.2141(5) 0.2125(6) 0.2159(4) 1.000 8 c d Uani 0.077(4)
H37 H 0.2386 0.2251 0.1849 1.000 8 c calc Uiso 0.09200
C38 C 0.2429(4) 0.1873(5) 0.2618(4) 1.000 8 c d Uani 0.055(3)
H38 H 0.2883 0.1816 0.2613 1.000 8 c calc Uiso 0.06600
S2 S -0.0393(1) -0.1075(1) 0.3593(1) 1.000 8 c d Uani 0.0415(5)
O5 O -0.1050(3) -0.1219(3) 0.3425(3) 1.000 8 c d Uani 0.0577(18)
O4 O -0.0177(2) -0.0381(3) 0.3485(3) 1.000 8 c d Uani 0.0460(15)
O6 O -0.0216(3) -0.1333(3) 0.4124(2) 1.000 8 c d Uani 0.0432(14)
C40 C 0.0079(5) -0.1562(5) 0.3118(4) 1.000 8 c d Uani 0.053(2)
F4 F -0.0052(3) -0.1405(3) 0.2604(2) 1.000 8 c d Uani 0.0765(18)
F5 F -0.0040(3) -0.2241(3) 0.3169(2) 1.000 8 c d Uani 0.0689(16)
F6 F 0.0708(3) -0.1482(3) 0.3197(2) 1.000 8 c d Uani 0.0601(14)
S1 S 0.5688(1) 0.0809(2) 0.4153(1) 1.000 8 c d Uani 0.0625(7)
O1 O 0.5383(3) 0.1297(5) 0.3845(4) 1.000 8 c d Uani 0.091(3)
O2 O 0.5347(3) 0.0504(3) 0.4595(3) 1.000 8 c d Uani 0.0549(17)
O3 O 0.6076(6) 0.0307(5) 0.3841(4) 1.000 8 c d Uani 0.137(4)
C39 C 0.6355(6) 0.1215(7) 0.4460(6) 1.000 8 c d Uani 0.085(4)
F1 F 0.6053(6) 0.1714(5) 0.4799(5) 1.000 8 c d Uani 0.173(4)
F2 F 0.6673(4) 0.0882(4) 0.4796(4) 1.000 8 c d Uani 0.112(3)
F3 F 0.6733(3) 0.1540(4) 0.4099(3) 1.000 8 c d Uani 0.101(2)
S3 S -0.0759(1) 0.2392(1) 0.3268(1) 1.000 8 c d Uani 0.0523(6)
O7 O -0.0091(3) 0.2386(4) 0.3421(3) 1.000 8 c d Uani 0.072(2)
O8 O -0.1110(4) 0.3012(4) 0.3384(3) 1.000 8 c d Uani 0.095(3)
O9 O -0.0902(4) 0.2123(4) 0.2732(3) 1.000 8 c d Uani 0.090(3)
C41 C -0.0996(6) 0.1826(6) 0.3697(5) 1.000 8 c d Uani 0.080(4)
F7 F -0.0796(4) 0.1174(4) 0.3691(3) 1.000 8 c d Uani 0.101(2)
F8 F -0.1005(3) 0.1982(4) 0.4248(3) 1.000 8 c d Uani 0.089(2)
F9 F -0.1694(4) 0.1647(4) 0.3667(4) 1.000 8 c d Uani 0.120(3)

loop_
_atom_type_symbol
_atom_type_radius_bond
Dy 1.200
N 1.200
H 1.200
C 1.200
S 1.200
O 1.200
F 1.200

loop_
_citation_id
_citation_doi
_citation_year
1 10.1039/C6CC01695B 2016

loop_
_geom_angle_atom_site_label_1
_geom_angle_atom_site_label_2
_geom_angle_atom_site_label_3
_geom_angle_site_symmetry_1
_geom_angle_site_symmetry_2
_geom_angle_site_symmetry_3
_geom_angle
_geom_angle_publ_flag
N2 Dy1 N5 . . . 123.0(2) no
N2 Dy1 N4 . . . 61.5(2) no
N5 Dy1 N4 . . . 149.16(19) no
N2 Dy1 N12 . . . 136.53(19) no
N5 Dy1 N12 . . . 74.12(19) no
N4 Dy1 N12 . . . 84.10(19) no
N2 Dy1 N9 . . . 75.7(2) no
N5 Dy1 N9 . . . 135.14(19) no
N4 Dy1 N9 . . . 75.19(19) no
N12 Dy1 N9 . . . 122.7(2) no
N2 Dy1 N1 . . . 61.3(2) no
N5 Dy1 N1 . . . 61.71(18) no
N4 Dy1 N1 . . . 112.9(2) no
N12 Dy1 N1 . . . 117.7(2) no
N9 Dy1 N1 . . . 119.64(19) no
N2 Dy1 N8 . . . 119.82(19) no
N5 Dy1 N8 . . . 117.15(18) no
N4 Dy1 N8 . . . 67.7(2) no
N12 Dy1 N8 . . . 61.2(2) no
N9 Dy1 N8 . . . 61.46(19) no
N1 Dy1 N8 . . . 178.75(17) no
N2 Dy1 N7 . . . 147.68(18) no
N5 Dy1 N7 . . . 60.82(19) no
N4 Dy1 N7 . . . 134.4(2) no
N12 Dy1 N7 . . . 75.54(19) no
N9 Dy1 N7 . . . 82.21(18) no
N1 Dy1 N7 . . . 112.72(19) no
N8 Dy1 N7 . . . 66.63(18) no
N2 Dy1 N14 . . . 83.2(2) no
N5 Dy1 N14 . . . 76.8(2) no
N4 Dy1 N14 . . . 73.6(2) no
N12 Dy1 N14 . . . 60.7(2) no
N9 Dy1 N14 . . . 147.9(2) no
N1 Dy1 N14 . . . 67.75(19) no
N8 Dy1 N14 . . . 111.67(19) no
N7 Dy1 N14 . . . 125.76(19) no
N2 Dy1 N11 . . . 73.76(19) no
N5 Dy1 N11 . . . 85.06(19) no
N4 Dy1 N11 . . . 122.68(19) no
N12 Dy1 N11 . . . 149.42(19) no
N9 Dy1 N11 . . . 59.8(2) no
N1 Dy1 N11 . . . 68.39(19) no
N8 Dy1 N11 . . . 112.2(2) no
N7 Dy1 N11 . . . 74.80(19) no
N14 Dy1 N11 . . . 136.1(2) no
C1 N1 C5 . . . 119.4(7) no
C1 N1 Dy1 . . . 120.1(5) no
C5 N1 Dy1 . . . 120.4(5) no
C6 N2 N3 . . . 120.5(6) no
C6 N2 Dy1 . . . 123.5(5) no
N3 N2 Dy1 . . . 113.8(5) no
N2 N3 C10 . . . 117.6(6) no
N2 N3 H3N . . . 116.00 no
C10 N3 H3N . . . 115.80 no
C14 N4 C10 . . . 115.5(7) no
C14 N4 Dy1 . . . 125.4(5) no
C10 N4 Dy1 . . . 115.3(5) no
C8 N5 N6 . . . 121.1(6) no
C8 N5 Dy1 . . . 120.9(5) no
N6 N5 Dy1 . . . 114.5(4) no
N5 N6 C15 . . . 116.4(6) no
N5 N6 H6N . . . 114.00 no
C15 N6 H6N . . . 114.50 no
C19 N7 C15 . . . 116.5(6) no
C19 N7 Dy1 . . . 124.8(5) no
C15 N7 Dy1 . . . 116.5(5) no
C20 N8 C24 . . . 118.6(7) no
C20 N8 Dy1 . . . 120.8(5) no
C24 N8 Dy1 . . . 120.3(5) no
C25 N9 N10 . . . 120.2(6) no
C25 N9 Dy1 . . . 121.7(5) no
N10 N9 Dy1 . . . 115.1(5) no
N9 N10 C29 . . . 116.0(6) no
N9 N10 H10N . . . 116.70 no
C29 N10 H10N . . . 116.80 no
C29 N11 C33 . . . 115.9(7) no
C29 N11 Dy1 . . . 117.2(5) no
C33 N11 Dy1 . . . 124.4(5) no
C27 N12 N13 . . . 119.9(6) no
C27 N12 Dy1 . . . 123.0(5) no
N13 N12 Dy1 . . . 114.7(5) no
N12 N13 C34 . . . 116.1(6) no
N12 N13 H13N . . . 113.40 no
C34 N13 H13N . . . 113.20 no
C34 N14 C38 . . . 116.0(7) no
C34 N14 Dy1 . . . 117.0(5) no
C38 N14 Dy1 . . . 124.9(5) no
N1 C1 C2 . . . 120.6(7) no
N1 C1 C6 . . . 116.0(7) no
C2 C1 C6 . . . 123.2(7) no
C1 C2 C3 . . . 120.0(8) no
C1 C2 H2 . . . 120.00 no
C3 C2 H2 . . . 120.00 no
C4 C3 C2 . . . 118.7(8) no
C4 C3 H3 . . . 120.60 no
C2 C3 H3 . . . 120.60 no
C5 C4 C3 . . . 118.9(8) no
C5 C4 H4 . . . 120.50 no
C3 C4 H4 . . . 120.50 no
N1 C5 C4 . . . 122.2(7) no
N1 C5 C8 . . . 115.9(7) no
C4 C5 C8 . . . 121.6(7) no
N2 C6 C1 . . . 114.4(7) no
N2 C6 C7 . . . 124.3(7) no
C1 C6 C7 . . . 121.2(7) no
C6 C7 H7A . . . 109.50 no
C6 C7 H7B . . . 109.50 no
H7A C7 H7B . . . 109.50 no
C6 C7 H7C . . . 109.50 no
H7A C7 H7C . . . 109.50 no
H7B C7 H7C . . . 109.50 no
N5 C8 C5 . . . 114.3(7) no
N5 C8 C9 . . . 125.4(7) no
C5 C8 C9 . . . 120.2(7) no
C8 C9 H9A . . . 109.50 no
C8 C9 H9B . . . 109.50 no
H9A C9 H9B . . . 109.50 no
C8 C9 H9C . . . 109.50 no
H9A C9 H9C . . . 109.50 no
H9B C9 H9C . . . 109.50 no
N4 C10 C11 . . . 124.3(8) no
N4 C10 N3 . . . 115.3(7) no
C11 C10 N3 . . . 120.4(7) no
C12 C11 C10 . . . 117.5(8) no
C12 C11 H11 . . . 121.20 no
C10 C11 H11 . . . 121.20 no
C13 C12 C11 . . . 120.4(8) no
C13 C12 H12 . . . 119.80 no
C11 C12 H12 . . . 119.80 no
C12 C13 C14 . . . 117.8(8) no
C12 C13 H13 . . . 121.10 no
C14 C13 H13 . . . 121.10 no
N4 C14 C13 . . . 124.1(8) no
N4 C14 H14 . . . 117.90 no
C13 C14 H14 . . . 117.90 no
N7 C15 C16 . . . 122.8(8) no
N7 C15 N6 . . . 116.0(6) no
C16 C15 N6 . . . 121.2(7) no
C17 C16 C15 . . . 118.7(8) no
C17 C16 H16 . . . 120.70 no
C15 C16 H16 . . . 120.70 no
C16 C17 C18 . . . 120.1(8) no
C16 C17 H17 . . . 119.90 no
C18 C17 H17 . . . 119.90 no
C17 C18 C19 . . . 119.3(8) no
C17 C18 H18 . . . 120.40 no
C19 C18 H18 . . . 120.40 no
N7 C19 C18 . . . 122.4(7) no
N7 C19 H19 . . . 118.80 no
C18 C19 H19 . . . 118.80 no
N8 C20 C21 . . . 122.8(7) no
N8 C20 C25 . . . 115.9(7) no
C21 C20 C25 . . . 121.1(7) no
C22 C21 C20 . . . 118.9(8) no
C22 C21 H21 . . . 120.50 no
C20 C21 H21 . . . 120.50 no
C21 C22 C23 . . . 118.6(8) no
C21 C22 H22 . . . 120.70 no
C23 C22 H22 . . . 120.70 no
C22 C23 C24 . . . 119.8(8) no
C22 C23 H23 . . . 120.10 no
C24 C23 H23 . . . 120.10 no
N8 C24 C23 . . . 121.2(7) no
N8 C24 C27 . . . 115.6(7) no
C23 C24 C27 . . . 123.1(7) no
N9 C25 C20 . . . 113.7(7) no
N9 C25 C26 . . . 124.9(7) no
C20 C25 C26 . . . 120.9(7) no
C25 C26 H26A . . . 109.50 no
C25 C26 H26B . . . 109.50 no
H26A C26 H26B . . . 109.50 no
C25 C26 H26C . . . 109.50 no
H26A C26 H26C . . . 109.50 no
H26B C26 H26C . . . 109.50 no
N12 C27 C24 . . . 114.2(6) no
N12 C27 C28 . . . 124.8(7) no
C24 C27 C28 . . . 120.9(7) no
C27 C28 H28A . . . 109.50 no
C27 C28 H28B . . . 109.50 no
H28A C28 H28B . . . 109.50 no
C27 C28 H28C . . . 109.50 no
H28A C28 H28C . . . 109.50 no
H28B C28 H28C . . . 109.50 no
N11 C29 N10 . . . 116.5(7) no
N11 C29 C30 . . . 124.5(8) no
N10 C29 C30 . . . 119.1(7) no
C31 C30 C29 . . . 117.3(8) no
C31 C30 H30 . . . 121.30 no
C29 C30 H30 . . . 121.30 no
C30 C31 C32 . . . 119.9(8) no
C30 C31 H31 . . . 120.10 no
C32 C31 H31 . . . 120.10 no
C33 C32 C31 . . . 118.0(8) no
C33 C32 H32 . . . 121.00 no
C31 C32 H32 . . . 121.00 no
N11 C33 C32 . . . 124.2(8) no
N11 C33 H33 . . . 117.90 no
C32 C33 H33 . . . 117.90 no
N14 C34 N13 . . . 116.2(7) no
N14 C34 C35 . . . 124.0(7) no
N13 C34 C35 . . . 119.8(7) no
C36 C35 C34 . . . 117.2(8) no
C36 C35 H35 . . . 121.40 no
C34 C35 H35 . . . 121.40 no
C35 C36 C37 . . . 120.6(9) no
C35 C36 H36 . . . 119.70 no
C37 C36 H36 . . . 119.70 no
C38 C37 C36 . . . 117.8(8) no
C38 C37 H37 . . . 121.10 no
C36 C37 H37 . . . 121.10 no
N14 C38 C37 . . . 124.1(8) no
N14 C38 H38 . . . 117.90 no
C37 C38 H38 . . . 117.90 no
O6 S2 O4 . . . 114.3(4) no
O6 S2 O5 . . . 115.2(4) no
O4 S2 O5 . . . 114.8(3) no
O6 S2 C40 . . . 104.9(4) no
O4 S2 C40 . . . 102.1(4) no
O5 S2 C40 . . . 103.1(4) no
F4 C40 F6 . . . 108.1(8) no
F4 C40 F5 . . . 106.1(8) no
F6 C40 F5 . . . 106.4(7) no
F4 C40 S2 . . . 112.3(7) no
F6 C40 S2 . . . 112.4(6) no
F5 C40 S2 . . . 111.2(7) no
O1 S1 O2 . . . 118.6(4) no
O1 S1 O3 . . . 115.4(6) no
O2 S1 O3 . . . 112.6(5) no
O1 S1 C39 . . . 106.5(5) no
O2 S1 C39 . . . 104.9(5) no
O3 S1 C39 . . . 95.1(7) no
F2 C39 F3 . . . 111.9(10) no
F2 C39 F1 . . . 102.1(13) no
F3 C39 F1 . . . 108.4(11) no
F2 C39 S1 . . . 117.8(9) no
F3 C39 S1 . . . 113.1(10) no
F1 C39 S1 . . . 102.1(9) no
O7 S3 O8 . . . 116.4(5) no
O7 S3 O9 . . . 115.6(5) no
O8 S3 O9 . . . 112.4(5) no
O7 S3 C41 . . . 96.9(5) no
O8 S3 C41 . . . 107.3(5) no
O9 S3 C41 . . . 106.2(5) no
F7 C41 F8 . . . 103.0(8) no
F7 C41 F9 . . . 94.5(9) no
F8 C41 F9 . . . 95.(1) no
F7 C41 S3 . . . 123.6(10) no
F8 C41 S3 . . . 119.4(9) no
F9 C41 S3 . . . 115.2(6) no

loop_
_geom_bond_atom_site_label_1
_geom_bond_atom_site_label_2
_geom_bond_site_symmetry_1
_geom_bond_site_symmetry_2
_geom_bond_distance
_geom_bond_publ_flag
Dy1 N2 . . 2.526(6) no
Dy1 N5 . . 2.551(6) no
Dy1 N4 . . 2.554(6) no
Dy1 N12 . . 2.555(6) no
Dy1 N9 . . 2.563(6) no
Dy1 N1 . . 2.564(6) no
Dy1 N8 . . 2.571(6) no
Dy1 N7 . . 2.585(6) no
Dy1 N14 . . 2.586(6) no
Dy1 N11 . . 2.609(6) no
N1 C1 . . 1.347(9) no
N1 C5 . . 1.348(9) no
N2 C6 . . 1.28(1) no
N2 N3 . . 1.359(8) no
N3 C10 . . 1.388(10) no
N3 H3N . . 0.8999 no
N4 C14 . . 1.348(10) no
N4 C10 . . 1.357(9) no
N5 C8 . . 1.307(10) no
N5 N6 . . 1.368(8) no
N6 C15 . . 1.379(10) no
N6 H6N . . 0.9000 no
N7 C19 . . 1.355(10) no
N7 C15 . . 1.367(9) no
N8 C20 . . 1.344(9) no
N8 C24 . . 1.349(9) no
N9 C25 . . 1.293(9) no
N9 N10 . . 1.365(8) no
N10 C29 . . 1.382(10) no
N10 H10N . . 0.9001 no
N11 C29 . . 1.325(10) no
N11 C33 . . 1.351(10) no
N12 C27 . . 1.279(10) no
N12 N13 . . 1.365(9) no
N13 C34 . . 1.395(10) no
N13 H13N . . 0.9002 no
N14 C34 . . 1.343(9) no
N14 C38 . . 1.355(10) no
C1 C2 . . 1.382(11) no
C1 C6 . . 1.470(11) no
C2 C3 . . 1.386(11) no
C2 H2 . . 0.9500 no
C3 C4 . . 1.383(11) no
C3 H3 . . 0.9500 no
C4 C5 . . 1.374(11) no
C4 H4 . . 0.9500 no
C5 C8 . . 1.479(10) no
C6 C7 . . 1.493(10) no
C7 H7A . . 0.9800 no
C7 H7B . . 0.9800 no
C7 H7C . . 0.9800 no
C8 C9 . . 1.496(10) no
C9 H9A . . 0.9800 no
C9 H9B . . 0.9800 no
C9 H9C . . 0.9800 no
C10 C11 . . 1.377(11) no
C11 C12 . . 1.376(12) no
C11 H11 . . 0.9500 no
C12 C13 . . 1.375(12) no
C12 H12 . . 0.9500 no
C13 C14 . . 1.382(12) no
C13 H13 . . 0.9500 no
C14 H14 . . 0.9500 no
C15 C16 . . 1.371(10) no
C16 C17 . . 1.362(11) no
C16 H16 . . 0.9500 no
C17 C18 . . 1.363(11) no
C17 H17 . . 0.9500 no
C18 C19 . . 1.373(11) no
C18 H18 . . 0.9500 no
C19 H19 . . 0.9500 no
C20 C21 . . 1.387(11) no
C20 C25 . . 1.488(10) no
C21 C22 . . 1.379(11) no
C21 H21 . . 0.9500 no
C22 C23 . . 1.387(11) no
C22 H22 . . 0.9500 no
C23 C24 . . 1.394(11) no
C23 H23 . . 0.9500 no
C24 C27 . . 1.496(10) no
C25 C26 . . 1.515(10) no
C26 H26A . . 0.9800 no
C26 H26B . . 0.9800 no
C26 H26C . . 0.9800 no
C27 C28 . . 1.502(10) no
C28 H28A . . 0.9800 no
C28 H28B . . 0.9800 no
C28 H28C . . 0.9800 no
C29 C30 . . 1.403(10) no
C30 C31 . . 1.359(12) no
C30 H30 . . 0.9500 no
C31 C32 . . 1.396(12) no
C31 H31 . . 0.9500 no
C32 C33 . . 1.363(11) no
C32 H32 . . 0.9500 no
C33 H33 . . 0.9500 no
C34 C35 . . 1.406(11) no
C35 C36 . . 1.355(12) no
C35 H35 . . 0.9500 no
C36 C37 . . 1.397(13) no
C36 H36 . . 0.9500 no
C37 C38 . . 1.365(13) no
C37 H37 . . 0.9500 no
C38 H38 . . 0.9500 no
S2 O6 . . 1.442(6) no
S2 O4 . . 1.456(6) no
S2 O5 . . 1.456(6) no
S2 C40 . . 1.796(10) no
C40 F4 . . 1.326(11) no
C40 F6 . . 1.333(10) no
C40 F5 . . 1.357(9) no
S1 O1 . . 1.373(8) no
S1 O2 . . 1.426(6) no
S1 O3 . . 1.485(9) no
S1 C39 . . 1.768(13) no
C39 F2 . . 1.240(12) no
C39 F3 . . 1.345(12) no
C39 F1 . . 1.429(16) no
S3 O7 . . 1.440(6) no
S3 O8 . . 1.445(7) no
S3 O9 . . 1.446(7) no
S3 C41 . . 1.604(14) no
C41 F7 . . 1.344(12) no
C41 F8 . . 1.383(12) no
C41 F9 . . 1.497(15) no

loop_
_geom_hbond_atom_site_label_D
_geom_hbond_atom_site_label_H
_geom_hbond_atom_site_label_A
_geom_hbond_site_symmetry_D
_geom_hbond_site_symmetry_H
_geom_hbond_site_symmetry_A
_geom_hbond_distance_DH
_geom_hbond_distance_HA
_geom_hbond_distance_DA
_geom_hbond_angle_DHA
_geom_hbond_publ_flag
N3 H3N O1 . . . 0.9000 2.1300 2.908(9) 144.60 no
N6 H6N O4 . . . 0.9000 2.1200 2.936(8) 151.10 no
N10 H10N O2 . . . 0.9000 2.3000 3.078(8) 144.00 no
N13 H13N O7 . . . 0.9000 2.1300 2.945(8) 150.40 no

loop_
_geom_torsion_atom_site_label_1
_geom_torsion_atom_site_label_2
_geom_torsion_atom_site_label_3
_geom_torsion_atom_site_label_4
_geom_torsion_site_symmetry_1
_geom_torsion_site_symmetry_2
_geom_torsion_site_symmetry_3
_geom_torsion_site_symmetry_4
_geom_torsion
_geom_torsion_publ_flag
N2 Dy1 N1 C1 . . . . 13.0(5) no
N5 Dy1 N1 C1 . . . . -165.9(6) no
N4 Dy1 N1 C1 . . . . 47.9(6) no
N12 Dy1 N1 C1 . . . . 143.3(5) no
N9 Dy1 N1 C1 . . . . -37.6(6) no
N8 Dy1 N1 C1 . . . . 170.(8) no
N7 Dy1 N1 C1 . . . . -131.6(5) no
N14 Dy1 N1 C1 . . . . 107.5(5) no
N11 Dy1 N1 C1 . . . . -69.7(5) no
N2 Dy1 N1 C5 . . . . -166.8(6) no
N5 Dy1 N1 C5 . . . . 14.3(5) no
N4 Dy1 N1 C5 . . . . -131.9(5) no
N12 Dy1 N1 C5 . . . . -36.5(6) no
N9 Dy1 N1 C5 . . . . 142.6(5) no
N8 Dy1 N1 C5 . . . . -10.(9) no
N7 Dy1 N1 C5 . . . . 48.6(6) no
N14 Dy1 N1 C5 . . . . -72.3(5) no
N11 Dy1 N1 C5 . . . . 110.5(6) no
N5 Dy1 N2 C6 . . . . -19.2(7) no
N4 Dy1 N2 C6 . . . . -163.5(7) no
N12 Dy1 N2 C6 . . . . -121.4(6) no
N9 Dy1 N2 C6 . . . . 115.8(6) no
N1 Dy1 N2 C6 . . . . -20.3(6) no
N8 Dy1 N2 C6 . . . . 160.3(6) no
N7 Dy1 N2 C6 . . . . 67.4(7) no
N14 Dy1 N2 C6 . . . . -88.6(6) no
N11 Dy1 N2 C6 . . . . 53.6(6) no
N5 Dy1 N2 N3 . . . . 177.7(4) no
N4 Dy1 N2 N3 . . . . 33.4(4) no
N12 Dy1 N2 N3 . . . . 75.5(5) no
N9 Dy1 N2 N3 . . . . -47.3(5) no
N1 Dy1 N2 N3 . . . . 176.6(5) no
N8 Dy1 N2 N3 . . . . -2.8(5) no
N7 Dy1 N2 N3 . . . . -95.7(5) no
N14 Dy1 N2 N3 . . . . 108.3(5) no
N11 Dy1 N2 N3 . . . . -109.5(5) no
C6 N2 N3 C10 . . . . 161.4(7) no
Dy1 N2 N3 C10 . . . . -34.9(8) no
N2 Dy1 N4 C14 . . . . 171.7(7) no
N5 Dy1 N4 C14 . . . . 64.1(8) no
N12 Dy1 N4 C14 . . . . 19.4(7) no
N9 Dy1 N4 C14 . . . . -106.7(7) no
N1 Dy1 N4 C14 . . . . 137.0(6) no
N8 Dy1 N4 C14 . . . . -41.9(6) no
N7 Dy1 N4 C14 . . . . -43.8(8) no
N14 Dy1 N4 C14 . . . . 80.6(7) no
N11 Dy1 N4 C14 . . . . -144.8(6) no
N2 Dy1 N4 C10 . . . . -31.6(5) no
N5 Dy1 N4 C10 . . . . -139.2(5) no
N12 Dy1 N4 C10 . . . . 176.0(6) no
N9 Dy1 N4 C10 . . . . 50.0(5) no
N1 Dy1 N4 C10 . . . . -66.4(6) no
N8 Dy1 N4 C10 . . . . 114.8(6) no
N7 Dy1 N4 C10 . . . . 112.9(5) no
N14 Dy1 N4 C10 . . . . -122.8(6) no
N11 Dy1 N4 C10 . . . . 11.9(6) no
N2 Dy1 N5 C8 . . . . -24.6(6) no
N4 Dy1 N5 C8 . . . . 64.3(7) no
N12 Dy1 N5 C8 . . . . 111.1(6) no
N9 Dy1 N5 C8 . . . . -128.3(5) no
N1 Dy1 N5 C8 . . . . -23.5(5) no
N8 Dy1 N5 C8 . . . . 156.0(5) no
N7 Dy1 N5 C8 . . . . -166.9(6) no
N14 Dy1 N5 C8 . . . . 48.2(5) no
N11 Dy1 N5 C8 . . . . -91.6(6) no
N2 Dy1 N5 N6 . . . . 176.1(4) no
N4 Dy1 N5 N6 . . . . -95.1(6) no
N12 Dy1 N5 N6 . . . . -48.3(4) no
N9 Dy1 N5 N6 . . . . 72.4(5) no
N1 Dy1 N5 N6 . . . . 177.2(5) no
N8 Dy1 N5 N6 . . . . -3.4(5) no
N7 Dy1 N5 N6 . . . . 33.7(4) no
N14 Dy1 N5 N6 . . . . -111.2(5) no
N11 Dy1 N5 N6 . . . . 109.1(5) no
C8 N5 N6 C15 . . . . 161.5(7) no
Dy1 N5 N6 C15 . . . . -39.1(7) no
N2 Dy1 N7 C19 . . . . 63.0(7) no
N5 Dy1 N7 C19 . . . . 169.6(6) no
N4 Dy1 N7 C19 . . . . -44.4(7) no
N12 Dy1 N7 C19 . . . . -110.8(6) no
N9 Dy1 N7 C19 . . . . 16.0(6) no
N1 Dy1 N7 C19 . . . . 134.9(6) no
N8 Dy1 N7 C19 . . . . -46.2(6) no
N14 Dy1 N7 C19 . . . . -146.9(6) no
N11 Dy1 N7 C19 . . . . 76.7(6) no
N2 Dy1 N7 C15 . . . . -134.5(5) no
N5 Dy1 N7 C15 . . . . -28.0(5) no
N4 Dy1 N7 C15 . . . . 118.1(5) no
N12 Dy1 N7 C15 . . . . 51.7(5) no
N9 Dy1 N7 C15 . . . . 178.4(5) no
N1 Dy1 N7 C15 . . . . -62.6(5) no
N8 Dy1 N7 C15 . . . . 116.2(5) no
N14 Dy1 N7 C15 . . . . 15.6(6) no
N11 Dy1 N7 C15 . . . . -120.8(5) no
N2 Dy1 N8 C20 . . . . -40.1(6) no
N5 Dy1 N8 C20 . . . . 139.4(5) no
N4 Dy1 N8 C20 . . . . -74.2(5) no
N12 Dy1 N8 C20 . . . . -169.9(6) no
N9 Dy1 N8 C20 . . . . 10.5(5) no
N1 Dy1 N8 C20 . . . . 163.(8) no
N7 Dy1 N8 C20 . . . . 104.3(5) no
N14 Dy1 N8 C20 . . . . -134.8(5) no
N11 Dy1 N8 C20 . . . . 43.4(6) no
N2 Dy1 N8 C24 . . . . 145.8(5) no
N5 Dy1 N8 C24 . . . . -34.7(6) no
N4 Dy1 N8 C24 . . . . 111.7(6) no
N12 Dy1 N8 C24 . . . . 16.0(5) no
N9 Dy1 N8 C24 . . . . -163.6(6) no
N1 Dy1 N8 C24 . . . . -11.(9) no
N7 Dy1 N8 C24 . . . . -69.8(5) no
N14 Dy1 N8 C24 . . . . 51.1(6) no
N11 Dy1 N8 C24 . . . . -130.8(5) no
N2 Dy1 N9 C25 . . . . 114.0(6) no
N5 Dy1 N9 C25 . . . . -123.2(5) no
N4 Dy1 N9 C25 . . . . 50.2(6) no
N12 Dy1 N9 C25 . . . . -22.6(6) no
N1 Dy1 N9 C25 . . . . 158.4(5) no
N8 Dy1 N9 C25 . . . . -22.2(5) no
N7 Dy1 N9 C25 . . . . -89.8(6) no
N14 Dy1 N9 C25 . . . . 63.4(7) no
N11 Dy1 N9 C25 . . . . -166.7(6) no
N2 Dy1 N9 N10 . . . . -46.2(5) no
N5 Dy1 N9 N10 . . . . 76.6(5) no
N4 Dy1 N9 N10 . . . . -110.0(5) no
N12 Dy1 N9 N10 . . . . 177.2(4) no
N1 Dy1 N9 N10 . . . . -1.8(5) no
N8 Dy1 N9 N10 . . . . 177.5(5) no
N7 Dy1 N9 N10 . . . . 110.0(5) no
N14 Dy1 N9 N10 . . . . -96.8(6) no
N11 Dy1 N9 N10 . . . . 33.1(4) no
C25 N9 N10 C29 . . . . 161.6(7) no
Dy1 N9 N10 C29 . . . . -37.8(7) no
N2 Dy1 N11 C29 . . . . 54.2(6) no
N5 Dy1 N11 C29 . . . . -179.3(6) no
N4 Dy1 N11 C29 . . . . 15.1(7) no
N12 Dy1 N11 C29 . . . . -132.7(6) no
N9 Dy1 N11 C29 . . . . -28.5(5) no
N1 Dy1 N11 C29 . . . . 119.2(6) no
N8 Dy1 N11 C29 . . . . -62.0(6) no
N7 Dy1 N11 C29 . . . . -118.3(6) no
N14 Dy1 N11 C29 . . . . 115.5(6) no
N2 Dy1 N11 C33 . . . . -107.5(6) no
N5 Dy1 N11 C33 . . . . 19.0(6) no
N4 Dy1 N11 C33 . . . . -146.6(6) no
N12 Dy1 N11 C33 . . . . 65.7(8) no
N9 Dy1 N11 C33 . . . . 169.8(7) no
N1 Dy1 N11 C33 . . . . -42.5(6) no
N8 Dy1 N11 C33 . . . . 136.4(6) no
N7 Dy1 N11 C33 . . . . 80.1(6) no
N14 Dy1 N11 C33 . . . . -46.1(7) no
N2 Dy1 N12 C27 . . . . -126.2(6) no
N5 Dy1 N12 C27 . . . . 112.2(6) no
N4 Dy1 N12 C27 . . . . -89.8(6) no
N9 Dy1 N12 C27 . . . . -21.6(7) no
N1 Dy1 N12 C27 . . . . 157.4(6) no
N8 Dy1 N12 C27 . . . . -22.0(6) no
N7 Dy1 N12 C27 . . . . 49.0(6) no
N14 Dy1 N12 C27 . . . . -164.2(7) no
N11 Dy1 N12 C27 . . . . 63.4(8) no
N2 Dy1 N12 N13 . . . . 71.1(5) no
N5 Dy1 N12 N13 . . . . -50.4(5) no
N4 Dy1 N12 N13 . . . . 107.5(5) no
N9 Dy1 N12 N13 . . . . 175.7(4) no
N1 Dy1 N12 N13 . . . . -5.3(5) no
N8 Dy1 N12 N13 . . . . 175.3(5) no
N7 Dy1 N12 N13 . . . . -113.7(5) no
N14 Dy1 N12 N13 . . . . 33.1(4) no
N11 Dy1 N12 N13 . . . . -99.3(6) no
C27 N12 N13 C34 . . . . 158.8(7) no
Dy1 N12 N13 C34 . . . . -37.9(7) no
N2 Dy1 N14 C34 . . . . 177.3(6) no
N5 Dy1 N14 C34 . . . . 51.1(6) no
N4 Dy1 N14 C34 . . . . -120.4(6) no
N12 Dy1 N14 C34 . . . . -27.9(5) no
N9 Dy1 N14 C34 . . . . -133.7(6) no
N1 Dy1 N14 C34 . . . . 115.6(6) no
N8 Dy1 N14 C34 . . . . -63.2(6) no
N7 Dy1 N14 C34 . . . . 12.9(7) no
N11 Dy1 N14 C34 . . . . 119.3(6) no
N2 Dy1 N14 C38 . . . . 14.5(7) no
N5 Dy1 N14 C38 . . . . -111.8(7) no
N4 Dy1 N14 C38 . . . . 76.8(7) no
N12 Dy1 N14 C38 . . . . 169.2(8) no
N9 Dy1 N14 C38 . . . . 63.4(9) no
N1 Dy1 N14 C38 . . . . -47.3(7) no
N8 Dy1 N14 C38 . . . . 133.9(7) no
N7 Dy1 N14 C38 . . . . -150.0(7) no
N11 Dy1 N14 C38 . . . . -43.6(8) no
C5 N1 C1 C2 . . . . -3.0(11) no
Dy1 N1 C1 C2 . . . . 177.2(6) no
C5 N1 C1 C6 . . . . 172.4(7) no
Dy1 N1 C1 C6 . . . . -7.4(8) no
N1 C1 C2 C3 . . . . 3.1(12) no
C6 C1 C2 C3 . . . . -171.9(8) no
C1 C2 C3 C4 . . . . -0.9(13) no
C2 C3 C4 C5 . . . . -1.4(13) no
C1 N1 C5 C4 . . . . 0.7(11) no
Dy1 N1 C5 C4 . . . . -179.5(6) no
C1 N1 C5 C8 . . . . 173.9(6) no
Dy1 N1 C5 C8 . . . . -6.3(9) no
C3 C4 C5 N1 . . . . 1.5(12) no
C3 C4 C5 C8 . . . . -171.3(7) no
N3 N2 C6 C1 . . . . -173.7(6) no
Dy1 N2 C6 C1 . . . . 24.3(9) no
N3 N2 C6 C7 . . . . 3.1(12) no
Dy1 N2 C6 C7 . . . . -158.9(6) no
N1 C1 C6 N2 . . . . -10.1(10) no
C2 C1 C6 N2 . . . . 165.2(7) no
N1 C1 C6 C7 . . . . 173.0(7) no
C2 C1 C6 C7 . . . . -11.7(12) no
N6 N5 C8 C5 . . . . -172.5(6) no
Dy1 N5 C8 C5 . . . . 29.5(8) no
N6 N5 C8 C9 . . . . 4.4(12) no
Dy1 N5 C8 C9 . . . . -153.6(7) no
N1 C5 C8 N5 . . . . -14.6(10) no
C4 C5 C8 N5 . . . . 158.7(8) no
N1 C5 C8 C9 . . . . 168.3(7) no
C4 C5 C8 C9 . . . . -18.4(12) no
C14 N4 C10 C11 . . . . 6.9(12) no
Dy1 N4 C10 C11 . . . . -152.2(7) no
C14 N4 C10 N3 . . . . -173.7(7) no
Dy1 N4 C10 N3 . . . . 27.3(8) no
N2 N3 C10 N4 . . . . 5.(1) no
N2 N3 C10 C11 . . . . -175.5(7) no
N4 C10 C11 C12 . . . . -4.7(13) no
N3 C10 C11 C12 . . . . 175.8(8) no
C10 C11 C12 C13 . . . . -0.8(13) no
C11 C12 C13 C14 . . . . 3.5(14) no
C10 N4 C14 C13 . . . . -3.8(12) no
Dy1 N4 C14 C13 . . . . 152.8(7) no
C12 C13 C14 N4 . . . . -1.2(14) no
C19 N7 C15 C16 . . . . 4.9(11) no
Dy1 N7 C15 C16 . . . . -159.0(6) no
C19 N7 C15 N6 . . . . -175.8(6) no
Dy1 N7 C15 N6 . . . . 20.3(8) no
N5 N6 C15 N7 . . . . 12.2(9) no
N5 N6 C15 C16 . . . . -168.5(7) no
N7 C15 C16 C17 . . . . -2.6(12) no
N6 C15 C16 C17 . . . . 178.2(7) no
C15 C16 C17 C18 . . . . -1.5(12) no
C16 C17 C18 C19 . . . . 2.9(13) no
C15 N7 C19 C18 . . . . -3.4(11) no
Dy1 N7 C19 C18 . . . . 159.0(6) no
C17 C18 C19 N7 . . . . -0.4(13) no
C24 N8 C20 C21 . . . . -1.3(11) no
Dy1 N8 C20 C21 . . . . -175.5(6) no
C24 N8 C20 C25 . . . . 173.3(6) no
Dy1 N8 C20 C25 . . . . -0.9(8) no
N8 C20 C21 C22 . . . . 2.9(12) no
C25 C20 C21 C22 . . . . -171.4(8) no
C20 C21 C22 C23 . . . . -1.3(13) no
C21 C22 C23 C24 . . . . -1.8(14) no
C20 N8 C24 C23 . . . . -2.0(11) no
Dy1 N8 C24 C23 . . . . 172.3(6) no
C20 N8 C24 C27 . . . . 174.3(6) no
Dy1 N8 C24 C27 . . . . -11.5(8) no
C22 C23 C24 N8 . . . . 3.6(13) no
C22 C23 C24 C27 . . . . -172.4(8) no
N10 N9 C25 C20 . . . . -170.6(6) no
Dy1 N9 C25 C20 . . . . 30.1(8) no
N10 N9 C25 C26 . . . . 2.2(11) no
Dy1 N9 C25 C26 . . . . -157.0(6) no
N8 C20 C25 N9 . . . . -18.5(10) no
C21 C20 C25 N9 . . . . 156.3(7) no
N8 C20 C25 C26 . . . . 168.4(7) no
C21 C20 C25 C26 . . . . -16.9(11) no
N13 N12 C27 C24 . . . . -173.6(6) no
Dy1 N12 C27 C24 . . . . 24.6(9) no
N13 N12 C27 C28 . . . . 4.5(11) no
Dy1 N12 C27 C28 . . . . -157.4(6) no
N8 C24 C27 N12 . . . . -7.8(10) no
C23 C24 C27 N12 . . . . 168.4(8) no
N8 C24 C27 C28 . . . . 174.0(7) no
C23 C24 C27 C28 . . . . -9.8(12) no
C33 N11 C29 N10 . . . . -175.1(7) no
Dy1 N11 C29 N10 . . . . 21.6(9) no
C33 N11 C29 C30 . . . . 5.8(12) no
Dy1 N11 C29 C30 . . . . -157.5(6) no
N9 N10 C29 N11 . . . . 10.4(10) no
N9 N10 C29 C30 . . . . -170.4(7) no
N11 C29 C30 C31 . . . . -3.3(13) no
N10 C29 C30 C31 . . . . 177.6(8) no
C29 C30 C31 C32 . . . . -0.1(13) no
C30 C31 C32 C33 . . . . 0.6(14) no
C29 N11 C33 C32 . . . . -5.1(12) no
Dy1 N11 C33 C32 . . . . 156.7(7) no
C31 C32 C33 N11 . . . . 2.1(13) no
C38 N14 C34 N13 . . . . -174.9(7) no
Dy1 N14 C34 N13 . . . . 20.7(9) no
C38 N14 C34 C35 . . . . 5.0(12) no
Dy1 N14 C34 C35 . . . . -159.4(7) no
N12 N13 C34 N14 . . . . 11.3(10) no
N12 N13 C34 C35 . . . . -168.6(7) no
N14 C34 C35 C36 . . . . -2.2(14) no
N13 C34 C35 C36 . . . . 177.7(9) no
C34 C35 C36 C37 . . . . -2.9(16) no
C35 C36 C37 C38 . . . . 4.8(18) no
C34 N14 C38 C37 . . . . -2.9(14) no
Dy1 N14 C38 C37 . . . . 160.1(9) no
C36 C37 C38 N14 . . . . -1.8(18) no
O6 S2 C40 F4 . . . . 177.1(6) no
O4 S2 C40 F4 . . . . -63.3(7) no
O5 S2 C40 F4 . . . . 56.1(7) no
O6 S2 C40 F6 . . . . -60.7(7) no
O4 S2 C40 F6 . . . . 58.9(7) no
O5 S2 C40 F6 . . . . 178.3(6) no
O6 S2 C40 F5 . . . . 58.4(7) no
O4 S2 C40 F5 . . . . 178.0(6) no
O5 S2 C40 F5 . . . . -62.6(7) no
O1 S1 C39 F2 . . . . 174.2(11) no
O2 S1 C39 F2 . . . . 47.6(13) no
O3 S1 C39 F2 . . . . -67.4(13) no
O1 S1 C39 F3 . . . . -52.8(11) no
O2 S1 C39 F3 . . . . -179.4(9) no
O3 S1 C39 F3 . . . . 65.6(10) no
O1 S1 C39 F1 . . . . 63.4(9) no
O2 S1 C39 F1 . . . . -63.2(8) no
O3 S1 C39 F1 . . . . -178.2(8) no
O7 S3 C41 F7 . . . . -63.4(10) no
O8 S3 C41 F7 . . . . 176.2(9) no
O9 S3 C41 F7 . . . . 55.9(10) no
O7 S3 C41 F8 . . . . 69.9(9) no
O8 S3 C41 F8 . . . . -50.5(10) no
O9 S3 C41 F8 . . . . -170.9(8) no
O7 S3 C41 F9 . . . . -178.0(8) no
O8 S3 C41 F9 . . . . 61.6(9) no
O9 S3 C41 F9 . . . . -58.8(9) no
